data_2217341
loop_
_publ_author_name
'Majchrzak, Mariusz'
'Marciniec, Bogdan'
'Kubicki, Maciej'

_publ_section_title
;
 (<i>E</i>)-1,2-Bis{4-[dimethyl(vinyl)silyl]phenyl}ethene
;
_journal_coeditor_code TK2222
_journal_issue 1
_journal_name_full 'Acta Crystallographica Section E'
_journal_page_first o93
_journal_page_last o93
_journal_paper_doi 10.1107/S1600536807062976
_journal_volume 64
_journal_year 2008
_chemical_formula_iupac 'C22 H28 Si2'
_chemical_formula_moiety 'C22 H28 Si2'
_chemical_formula_sum 'C22 H28 Si2'
_chemical_formula_weight 348.62
_chemical_name_systematic
;
(E)-1,2-Bis{4-[dimethyl(vinyl)silyl]phenyl}ethene
;
_space_group_IT_number 15
_symmetry_cell_setting monoclinic
_symmetry_space_group_name_Hall '-C 2yc'
_symmetry_space_group_name_H-M 'C 1 2/c 1'
_atom_sites_solution_hydrogens geom
_atom_sites_solution_primary direct
_atom_sites_solution_secondary difmap
_audit_creation_method SHELXL97
_cell_angle_alpha 90
_cell_angle_beta 124.05(2)
_cell_angle_gamma 90
_cell_formula_units_Z 4
_cell_length_a 21.762(2)
_cell_length_b 6.2880(9)
_cell_length_c 19.159(2)
_cell_measurement_reflns_used 2322
_cell_measurement_temperature 295(2)
_cell_measurement_theta_max 22
_cell_measurement_theta_min 5
_cell_volume 2172.2(7)
_computing_cell_refinement 'CrysAlis RED (Oxford Diffraction, 2006)'
_computing_data_collection 'CrysAlis CCD (Oxford Diffraction, 2006)'
_computing_data_reduction 'CrysAlis RED (Oxford Diffraction, 2006)'
_computing_molecular_graphics 'XP (Siemens, 1989)'
_computing_publication_material 'SHELXL97 (Sheldrick, 1997)'
_computing_structure_refinement 'SHELXL97 (Sheldrick, 1997)'
_computing_structure_solution 'SHELXS97 (Sheldrick, 1997)'
_diffrn_ambient_temperature 295.0(10)
_diffrn_measured_fraction_theta_full 0.993
_diffrn_measured_fraction_theta_max 0.992
_diffrn_measurement_device_type 'Kuma KM4CCD four-circle'
_diffrn_measurement_method \w
_diffrn_radiation_monochromator graphite
_diffrn_radiation_source 'fine-focus sealed tube'
_diffrn_radiation_type MoK\a
_diffrn_radiation_wavelength 0.71073
_diffrn_reflns_av_R_equivalents 0.028
_diffrn_reflns_av_sigmaI/netI 0.033
_diffrn_reflns_limit_h_max 25
_diffrn_reflns_limit_h_min -26
_diffrn_reflns_limit_k_max 5
_diffrn_reflns_limit_k_min -7
_diffrn_reflns_limit_l_max 23
_diffrn_reflns_limit_l_min -19
_diffrn_reflns_number 5962
_diffrn_reflns_theta_full 25.0
_diffrn_reflns_theta_max 26.0
_diffrn_reflns_theta_min 3.4
_exptl_absorpt_coefficient_mu 0.164
_exptl_absorpt_correction_type none
_exptl_crystal_colour colourless
_exptl_crystal_density_diffrn 1.066
_exptl_crystal_density_method 'not measured'
_exptl_crystal_description prism
_exptl_crystal_F_000 752
_exptl_crystal_size_max 0.3
_exptl_crystal_size_mid 0.2
_exptl_crystal_size_min 0.15
_refine_diff_density_max 0.25
_refine_diff_density_min -0.22
_refine_ls_extinction_method none
_refine_ls_goodness_of_fit_ref 0.99
_refine_ls_hydrogen_treatment refall
_refine_ls_matrix_type full
_refine_ls_number_parameters 165
_refine_ls_number_reflns 2116
_refine_ls_number_restraints 0
_refine_ls_restrained_S_all 0.99
_refine_ls_R_factor_all 0.065
_refine_ls_R_factor_gt 0.045
_refine_ls_shift/su_max 0.011
_refine_ls_shift/su_mean 0.002
_refine_ls_structure_factor_coef Fsqd
_refine_ls_weighting_details 'calc w = 1/[\s^2^(Fo^2^)+(0.07P)^2^] where P=(Fo^2^+2Fc^2^)/3'
_refine_ls_weighting_scheme calc
_refine_ls_wR_factor_gt 0.110
_refine_ls_wR_factor_ref 0.120
_reflns_number_gt 1441
_reflns_number_total 2116
_reflns_threshold_expression I>2\s(I)
_cod_data_source_file tk2222.cif
_cod_data_source_block I
_cod_original_sg_symbol_H-M C2/c
_cod_database_code 2217341
_cod_database_fobs_code 2217341

loop_
_symmetry_equiv_pos_as_xyz
'x, y, z'
'-x, y, -z+1/2'
'x+1/2, y+1/2, z'
'-x+1/2, y+1/2, -z+1/2'
'-x, -y, -z'
'x, -y, z-1/2'
'-x+1/2, -y+1/2, -z'
'x+1/2, -y+1/2, z-1/2'

loop_
_atom_site_type_symbol
_atom_site_label
_atom_site_fract_x
_atom_site_fract_y
_atom_site_fract_z
_atom_site_U_iso_or_equiv
_atom_site_adp_type
_atom_site_calc_flag
_atom_site_occupancy
C C1 0.51385(10) 0.4316(3) 0.38537(10) 0.0464(4) Uani d 1
Si Si1 0.41638(3) 0.33021(8) 0.33072(3) 0.0486(2) Uani d 1
C C11 0.35377(13) 0.5625(4) 0.30334(19) 0.0733(7) Uani d 1
H H11 0.3499(16) 0.626(4) 0.3411(18) 0.118(12) Uiso d 1
C C111 0.30599(16) 0.6356(5) 0.2302(2) 0.1040(10) Uani d 1
H H11A 0.2932(18) 0.546(5) 0.175(2) 0.163(14) Uiso d 1
H H11B 0.2738(19) 0.779(6) 0.221(2) 0.161(12) Uiso d 1
C C12 0.3915(2) 0.1875(5) 0.23335(17) 0.0760(7) Uani d 1
H H12A 0.3940(15) 0.270(4) 0.1977(17) 0.108(9) Uiso d 1
H H12B 0.3425(16) 0.138(4) 0.2051(17) 0.114(10) Uiso d 1
H H12C 0.4199(16) 0.075(4) 0.2443(18) 0.123(12) Uiso d 1
C C13 0.41000(17) 0.1498(5) 0.40318(18) 0.0709(7) Uani d 1
H H13A 0.4377(16) 0.032(5) 0.4133(17) 0.118(11) Uiso d 1
H H13B 0.3635(16) 0.098(4) 0.3774(16) 0.105(9) Uiso d 1
H H13C 0.4297(14) 0.219(4) 0.4570(18) 0.110(9) Uiso d 1
C C2 0.57489(11) 0.3167(3) 0.44767(13) 0.0557(5) Uani d 1
H H2 0.5684(11) 0.186(3) 0.4625(13) 0.074(6) Uiso d 1
C C3 0.64669(11) 0.3892(3) 0.48563(13) 0.0573(5) Uani d 1
H H3 0.6870(11) 0.309(3) 0.5288(13) 0.070(6) Uiso d 1
C C4 0.66139(9) 0.5860(3) 0.46398(10) 0.0479(4) Uani d 1
C C41 0.73897(11) 0.6599(3) 0.50658(12) 0.0523(5) Uani d 1
H H41 0.7708(11) 0.565(3) 0.5483(12) 0.070(6) Uiso d 1
C C5 0.60055(11) 0.7024(3) 0.40152(12) 0.0561(5) Uani d 1
H H5 0.6066(10) 0.837(3) 0.3870(11) 0.053(5) Uiso d 1
C C6 0.52923(11) 0.6282(3) 0.36415(12) 0.0540(5) Uani d 1
H H6 0.4892(11) 0.720(3) 0.3224(13) 0.068(6) Uiso d 1

loop_
_atom_site_aniso_label
_atom_site_aniso_U_11
_atom_site_aniso_U_22
_atom_site_aniso_U_33
_atom_site_aniso_U_12
_atom_site_aniso_U_13
_atom_site_aniso_U_23
C1 0.0505(10) 0.0467(10) 0.0418(9) -0.0040(8) 0.0258(8) 0.0000(8)
Si1 0.0483(3) 0.0469(3) 0.0455(3) -0.0072(2) 0.0232(3) -0.0017(2)
C11 0.0626(14) 0.0618(14) 0.0896(18) -0.0025(11) 0.0389(14) 0.0000(13)
C111 0.0713(18) 0.094(2) 0.123(3) 0.0154(16) 0.0397(19) 0.026(2)
C12 0.093(2) 0.0719(17) 0.0589(15) -0.0191(16) 0.0399(15) -0.0137(13)
C13 0.0662(16) 0.0803(18) 0.0668(16) -0.0121(14) 0.0376(14) 0.0092(14)
C2 0.0566(12) 0.0506(11) 0.0546(12) -0.0064(9) 0.0279(10) 0.0076(9)
C3 0.0523(12) 0.0584(12) 0.0508(11) 0.0010(9) 0.0226(10) 0.0137(9)
C4 0.0479(10) 0.0543(10) 0.0404(10) -0.0045(8) 0.0241(8) 0.0013(8)
C41 0.0504(11) 0.0580(12) 0.0427(10) -0.0026(10) 0.0225(9) 0.0048(10)
C5 0.0565(12) 0.0522(12) 0.0550(12) -0.0068(9) 0.0285(10) 0.0119(9)
C6 0.0490(11) 0.0536(11) 0.0508(11) 0.0005(9) 0.0227(9) 0.0110(9)

loop_
_atom_type_symbol
_atom_type_description
_atom_type_scat_dispersion_real
_atom_type_scat_dispersion_imag
_atom_type_scat_source
C C 0.0033 0.0016 'International Tables Vol C Tables 4.2.6.8 and 6.1.1.4'
H H 0.0000 0.0000 'International Tables Vol C Tables 4.2.6.8 and 6.1.1.4'
Si Si 0.0817 0.0704 'International Tables Vol C Tables 4.2.6.8 and 6.1.1.4'

loop_
_geom_angle_atom_site_label_1
_geom_angle_atom_site_label_2
_geom_angle_atom_site_label_3
_geom_angle_site_symmetry_1
_geom_angle
C2 C1 C6 . 116.06(17)
C2 C1 Si1 . 122.72(13)
C6 C1 Si1 . 121.21(14)
C12 Si1 C13 . 110.72(15)
C12 Si1 C11 . 109.90(15)
C13 Si1 C11 . 109.92(14)
C12 Si1 C1 . 109.15(12)
C13 Si1 C1 . 108.97(11)
C11 Si1 C1 . 108.13(9)
C111 C11 Si1 . 127.6(3)
C111 C11 H11 . 110.4(19)
Si1 C11 H11 . 121.5(19)
C11 C111 H11A . 119.2(17)
C11 C111 H11B . 122.3(17)
H11A C111 H11B . 118(2)
Si1 C12 H12A . 112.7(18)
Si1 C12 H12B . 109.7(17)
H12A C12 H12B . 107(2)
Si1 C12 H12C . 112.1(19)
H12A C12 H12C . 108(3)
H12B C12 H12C . 107(2)
Si1 C13 H13A . 109.9(18)
Si1 C13 H13B . 109.9(16)
H13A C13 H13B . 103(2)
Si1 C13 H13C . 110.2(16)
H13A C13 H13C . 107(2)
H13B C13 H13C . 116(2)
C3 C2 C1 . 122.40(18)
C3 C2 H2 . 117.6(14)
C1 C2 H2 . 120.0(14)
C2 C3 C4 . 121.02(19)
C2 C3 H3 . 120.5(12)
C4 C3 H3 . 118.4(12)
C5 C4 C3 . 117.00(17)
C5 C4 C41 . 123.39(16)
C3 C4 C41 . 119.61(17)
C41 C41 C4 7_666 126.4(2)
C41 C41 H41 7_666 123.1(13)
C4 C41 H41 . 110.3(12)
C6 C5 C4 . 121.37(18)
C6 C5 H5 . 117.6(11)
C4 C5 H5 . 120.9(11)
C5 C6 C1 . 122.13(19)
C5 C6 H6 . 117.1(12)
C1 C6 H6 . 120.8(12)

loop_
_geom_bond_atom_site_label_1
_geom_bond_atom_site_label_2
_geom_bond_site_symmetry_2
_geom_bond_distance
C1 C2 . 1.391(3)
C1 C6 . 1.399(2)
C1 Si1 . 1.8748(18)
Si1 C12 . 1.857(2)
Si1 C13 . 1.857(2)
Si1 C11 . 1.862(2)
C11 C111 . 1.275(4)
C11 H11 . 0.87(3)
C111 H11A . 1.08(3)
C111 H11B . 1.09(4)
C12 H12A . 0.88(3)
C12 H12B . 0.94(3)
C12 H12C . 0.88(3)
C13 H13A . 0.90(3)
C13 H13B . 0.90(3)
C13 H13C . 0.97(3)
C2 C3 . 1.380(3)
C2 H2 . 0.91(2)
C3 C4 . 1.398(2)
C3 H3 . 0.95(2)
C4 C5 . 1.395(3)
C4 C41 . 1.480(2)
C41 C41 7_666 1.309(3)
C41 H41 . 0.923(19)
C5 C6 . 1.377(3)
C5 H5 . 0.924(17)
C6 H6 . 0.97(2)

loop_
_geom_hbond_atom_site_label_D
_geom_hbond_atom_site_label_H
_geom_hbond_atom_site_label_A
_geom_hbond_site_symmetry_A
_geom_hbond_distance_DH
_geom_hbond_distance_HA
_geom_hbond_distance_DA
_geom_hbond_angle_DHA
C12 H12A Cg1 2_655 0.88(3) 2.99(3) 3.872(3) 174(2)
C13 H13C Cg1 5_666 0.97(3) 3.03(3) 3.912(4) 152(2)
